data_2229336
loop_
_publ_author_name
'Maharramov, Abel M.'
'Khalilov, Ali N.'
'Gurbanov, Atash V.'
'Allahverdiyev, Mirze A.'
'Ng, Seik Weng'

_publ_section_title
;
 1-(Piperidin-1-yl)-3-(2,4,6-trimethylphenyl)propan-2-ol
;
_journal_coeditor_code BT5478
_journal_issue 3
_journal_name_full 'Acta Crystallographica Section E'
_journal_page_first o739
_journal_paper_doi 10.1107/S1600536811006568
_journal_volume 67
_journal_year 2011
_chemical_formula_iupac 'C17 H27 N O'
_chemical_formula_moiety 'C17 H27 N O'
_chemical_formula_sum 'C17 H27 N O'
_chemical_formula_weight 261.40
_chemical_name_systematic
;
1-(Piperidin-1-yl)-3-(2,4,6-trimethylphenyl)propan-2-ol
;
_space_group_IT_number 14
_symmetry_cell_setting monoclinic
_symmetry_space_group_name_Hall '-P 2ybc'
_symmetry_space_group_name_H-M 'P 1 21/c 1'
_atom_sites_solution_hydrogens geom
_atom_sites_solution_primary direct
_atom_sites_solution_secondary difmap
_audit_creation_method SHELXL-97
_cell_angle_alpha 90.00
_cell_angle_beta 107.4890(10)
_cell_angle_gamma 90.00
_cell_formula_units_Z 4
_cell_length_a 11.7992(12)
_cell_length_b 8.0940(8)
_cell_length_c 17.0196(17)
_cell_measurement_reflns_used 1896
_cell_measurement_temperature 100(2)
_cell_measurement_theta_max 29.2
_cell_measurement_theta_min 2.8
_cell_volume 1550.3(3)
_computing_cell_refinement 'SAINT (Bruker, 2005)'
_computing_data_collection 'APEX2 (Bruker, 2005)'
_computing_data_reduction 'SAINT (Bruker, 2005)'
_computing_molecular_graphics 'X-SEED (Barbour, 2001)'
_computing_publication_material 'publCIF (Westrip, 2010)'
_computing_structure_refinement 'SHELXL97 (Sheldrick, 2008)'
_computing_structure_solution 'SHELXS97 (Sheldrick, 2008)'
_diffrn_ambient_temperature 100(2)
_diffrn_measured_fraction_theta_full 0.992
_diffrn_measured_fraction_theta_max 0.992
_diffrn_measurement_device_type 'Bruker APEXII'
_diffrn_measurement_method '\f and \w'
_diffrn_radiation_monochromator graphite
_diffrn_radiation_source 'fine-focus sealed tube'
_diffrn_radiation_type MoK\a
_diffrn_radiation_wavelength 0.71073
_diffrn_reflns_av_R_equivalents 0.0164
_diffrn_reflns_av_sigmaI/netI 0.0250
_diffrn_reflns_limit_h_max 15
_diffrn_reflns_limit_h_min -13
_diffrn_reflns_limit_k_max 10
_diffrn_reflns_limit_k_min -8
_diffrn_reflns_limit_l_max 22
_diffrn_reflns_limit_l_min -15
_diffrn_reflns_number 6615
_diffrn_reflns_theta_full 27.50
_diffrn_reflns_theta_max 27.50
_diffrn_reflns_theta_min 2.51
_diffrn_standards_decay_% 0
_diffrn_standards_interval_count 0
_diffrn_standards_interval_time 0
_diffrn_standards_number 0
_exptl_absorpt_coefficient_mu 0.068
_exptl_absorpt_correction_type none
_exptl_crystal_colour Colorless
_exptl_crystal_density_diffrn 1.120
_exptl_crystal_density_method 'not measured'
_exptl_crystal_description Prism
_exptl_crystal_F_000 576
_exptl_crystal_size_max 0.30
_exptl_crystal_size_mid 0.20
_exptl_crystal_size_min 0.20
_refine_diff_density_max 0.360
_refine_diff_density_min -0.185
_refine_ls_extinction_method none
_refine_ls_goodness_of_fit_ref 1.015
_refine_ls_hydrogen_treatment mixed
_refine_ls_matrix_type full
_refine_ls_number_parameters 179
_refine_ls_number_reflns 3537
_refine_ls_number_restraints 1
_refine_ls_restrained_S_all 1.015
_refine_ls_R_factor_all 0.0493
_refine_ls_R_factor_gt 0.0395
_refine_ls_shift/su_max 0.001
_refine_ls_shift/su_mean 0.001
_refine_ls_structure_factor_coef Fsqd
_refine_ls_weighting_details 'calc w=1/[\s^2^(Fo^2^)+(0.0565P)^2^+0.4799P] where P=(Fo^2^+2Fc^2^)/3'
_refine_ls_weighting_scheme calc
_refine_ls_wR_factor_gt 0.1018
_refine_ls_wR_factor_ref 0.1100
_reflns_number_gt 2964
_reflns_number_total 3537
_reflns_threshold_expression I>2\s(I)
_cod_data_source_file bt5478.cif
_cod_data_source_block I
_cod_original_sg_symbol_H-M 'P 21/c'
_cod_database_code 2229336
_cod_database_fobs_code 2229336

loop_
_symmetry_equiv_pos_as_xyz
'x, y, z'
'-x, y+1/2, -z+1/2'
'-x, -y, -z'
'x, -y-1/2, z-1/2'

loop_
_atom_site_type_symbol
_atom_site_label
_atom_site_fract_x
_atom_site_fract_y
_atom_site_fract_z
_atom_site_U_iso_or_equiv
_atom_site_adp_type
_atom_site_calc_flag
_atom_site_refinement_flags
_atom_site_occupancy
_atom_site_disorder_assembly
_atom_site_disorder_group
O O1 0.42350(7) 0.36548(10) 0.53159(5) 0.0213(2) Uani d D 1 . .
H H1 0.4165(15) 0.373(2) 0.4804(6) 0.042(5) Uiso d D 1 . .
N N1 0.54620(8) 0.67399(12) 0.62908(6) 0.0164(2) Uani d . 1 . .
C C1 0.64459(10) 0.66941(15) 0.70653(7) 0.0196(2) Uani d . 1 . .
H H1A 0.6716 0.5539 0.7190 0.023 Uiso calc R 1 . .
H H1B 0.6161 0.7100 0.7522 0.023 Uiso calc R 1 . .
C C2 0.74826(10) 0.77528(15) 0.70081(7) 0.0219(3) Uani d . 1 . .
H H2A 0.7807 0.7296 0.6580 0.026 Uiso calc R 1 . .
H H2B 0.8121 0.7723 0.7541 0.026 Uiso calc R 1 . .
C C3 0.70960(11) 0.95379(15) 0.67944(7) 0.0229(3) Uani d . 1 . .
H H3A 0.7759 1.0172 0.6697 0.027 Uiso calc R 1 . .
H H3B 0.6890 1.0054 0.7261 0.027 Uiso calc R 1 . .
C C4 0.60210(11) 0.95923(15) 0.60243(7) 0.0225(3) Uani d . 1 . .
H H4A 0.5717 1.0738 0.5930 0.027 Uiso calc R 1 . .
H H4B 0.6263 0.9249 0.5540 0.027 Uiso calc R 1 . .
C C5 0.50422(10) 0.84561(14) 0.61153(7) 0.0196(2) Uani d . 1 . .
H H5A 0.4751 0.8863 0.6568 0.024 Uiso calc R 1 . .
H H5B 0.4369 0.8481 0.5601 0.024 Uiso calc R 1 . .
C C6 0.44843(10) 0.56903(15) 0.63656(7) 0.0194(2) Uani d . 1 . .
H H6A 0.4001 0.6329 0.6644 0.023 Uiso calc R 1 . .
H H6B 0.4825 0.4734 0.6721 0.023 Uiso calc R 1 . .
C C7 0.36711(10) 0.50483(14) 0.55465(7) 0.0173(2) Uani d . 1 . .
H H7 0.3549 0.5928 0.5116 0.021 Uiso calc R 1 . .
C C8 0.24722(10) 0.45733(15) 0.56663(7) 0.0186(2) Uani d . 1 . .
H H8A 0.2625 0.3806 0.6140 0.022 Uiso calc R 1 . .
H H8B 0.2107 0.5583 0.5813 0.022 Uiso calc R 1 . .
C C9 0.15852(10) 0.37740(14) 0.49344(7) 0.0162(2) Uani d . 1 . .
C C10 0.08491(10) 0.47543(14) 0.43015(7) 0.0170(2) Uani d . 1 . .
C C11 -0.00046(10) 0.40041(14) 0.36511(7) 0.0177(2) Uani d . 1 . .
H H11 -0.0496 0.4676 0.3226 0.021 Uiso calc R 1 . .
C C12 -0.01591(10) 0.22964(14) 0.36054(7) 0.0175(2) Uani d . 1 . .
C C13 0.05775(10) 0.13441(14) 0.42312(7) 0.0178(2) Uani d . 1 . .
H H13 0.0488 0.0177 0.4209 0.021 Uiso calc R 1 . .
C C14 0.14458(10) 0.20477(14) 0.48924(7) 0.0172(2) Uani d . 1 . .
C C15 0.21904(11) 0.09380(15) 0.55627(7) 0.0229(3) Uani d . 1 . .
H H15A 0.2038 -0.0219 0.5394 0.034 Uiso calc R 1 . .
H H15B 0.1984 0.1125 0.6072 0.034 Uiso calc R 1 . .
H H15C 0.3034 0.1187 0.5657 0.034 Uiso calc R 1 . .
C C16 -0.11163(11) 0.15251(15) 0.29073(7) 0.0245(3) Uani d . 1 . .
H H16A -0.0934 0.0354 0.2861 0.037 Uiso calc R 1 . .
H H16B -0.1153 0.2092 0.2391 0.037 Uiso calc R 1 . .
H H16C -0.1884 0.1627 0.3015 0.037 Uiso calc R 1 . .
C C17 0.09396(11) 0.66162(14) 0.43230(8) 0.0213(3) Uani d . 1 . .
H H17A 0.0326 0.7081 0.3851 0.032 Uiso calc R 1 . .
H H17B 0.1726 0.6948 0.4297 0.032 Uiso calc R 1 . .
H H17C 0.0825 0.7028 0.4835 0.032 Uiso calc R 1 . .

loop_
_atom_site_aniso_label
_atom_site_aniso_U_11
_atom_site_aniso_U_22
_atom_site_aniso_U_33
_atom_site_aniso_U_12
_atom_site_aniso_U_13
_atom_site_aniso_U_23
O1 0.0219(4) 0.0226(4) 0.0206(4) 0.0023(3) 0.0080(4) -0.0009(3)
N1 0.0141(4) 0.0170(5) 0.0163(5) -0.0008(4) 0.0017(4) 0.0007(4)
C1 0.0176(5) 0.0214(6) 0.0169(5) -0.0004(4) 0.0010(4) 0.0011(4)
C2 0.0172(6) 0.0247(6) 0.0214(6) -0.0025(5) 0.0022(4) -0.0019(5)
C3 0.0249(6) 0.0212(6) 0.0227(6) -0.0065(5) 0.0074(5) -0.0038(5)
C4 0.0275(6) 0.0180(5) 0.0216(6) -0.0005(5) 0.0066(5) 0.0007(5)
C5 0.0189(6) 0.0187(5) 0.0194(6) 0.0029(4) 0.0028(4) 0.0000(4)
C6 0.0185(6) 0.0233(6) 0.0164(5) -0.0042(4) 0.0050(4) -0.0009(4)
C7 0.0161(5) 0.0185(5) 0.0169(5) -0.0018(4) 0.0045(4) -0.0011(4)
C8 0.0175(5) 0.0210(5) 0.0179(5) -0.0027(4) 0.0064(4) -0.0035(4)
C9 0.0142(5) 0.0177(5) 0.0180(5) -0.0015(4) 0.0067(4) -0.0027(4)
C10 0.0167(5) 0.0156(5) 0.0205(6) -0.0002(4) 0.0083(4) -0.0012(4)
C11 0.0157(5) 0.0185(5) 0.0186(5) 0.0011(4) 0.0048(4) 0.0012(4)
C12 0.0158(5) 0.0193(5) 0.0181(5) -0.0018(4) 0.0059(4) -0.0024(4)
C13 0.0192(6) 0.0140(5) 0.0214(6) -0.0017(4) 0.0079(5) -0.0014(4)
C14 0.0164(5) 0.0174(5) 0.0187(5) 0.0009(4) 0.0068(4) 0.0015(4)
C15 0.0227(6) 0.0204(6) 0.0236(6) 0.0005(5) 0.0040(5) 0.0033(5)
C16 0.0256(6) 0.0236(6) 0.0209(6) -0.0052(5) 0.0017(5) -0.0025(5)
C17 0.0226(6) 0.0152(5) 0.0261(6) -0.0010(4) 0.0072(5) -0.0009(4)

loop_
_atom_type_symbol
_atom_type_description
_atom_type_scat_dispersion_real
_atom_type_scat_dispersion_imag
_atom_type_scat_source
C C 0.0033 0.0016 'International Tables Vol C Tables 4.2.6.8 and 6.1.1.4'
H H 0.0000 0.0000 'International Tables Vol C Tables 4.2.6.8 and 6.1.1.4'
N N 0.0061 0.0033 'International Tables Vol C Tables 4.2.6.8 and 6.1.1.4'
O O 0.0106 0.0060 'International Tables Vol C Tables 4.2.6.8 and 6.1.1.4'

loop_
_geom_angle_atom_site_label_1
_geom_angle_atom_site_label_2
_geom_angle_atom_site_label_3
_geom_angle_site_symmetry_1
_geom_angle_site_symmetry_3
_geom_angle
_geom_angle_publ_flag
C7 O1 H1 . . 108.5(12) ?
C6 N1 C1 . . 109.65(9) ?
C6 N1 C5 . . 109.73(9) ?
C1 N1 C5 . . 109.36(9) ?
N1 C1 C2 . . 111.20(9) ?
N1 C1 H1A . . 109.4 ?
C2 C1 H1A . . 109.4 ?
N1 C1 H1B . . 109.4 ?
C2 C1 H1B . . 109.4 ?
H1A C1 H1B . . 108.0 ?
C1 C2 C3 . . 111.12(10) ?
C1 C2 H2A . . 109.4 ?
C3 C2 H2A . . 109.4 ?
C1 C2 H2B . . 109.4 ?
C3 C2 H2B . . 109.4 ?
H2A C2 H2B . . 108.0 ?
C2 C3 C4 . . 110.11(10) ?
C2 C3 H3A . . 109.6 ?
C4 C3 H3A . . 109.6 ?
C2 C3 H3B . . 109.6 ?
C4 C3 H3B . . 109.6 ?
H3A C3 H3B . . 108.2 ?
C5 C4 C3 . . 110.84(10) ?
C5 C4 H4A . . 109.5 ?
C3 C4 H4A . . 109.5 ?
C5 C4 H4B . . 109.5 ?
C3 C4 H4B . . 109.5 ?
H4A C4 H4B . . 108.1 ?
N1 C5 C4 . . 111.78(9) ?
N1 C5 H5A . . 109.3 ?
C4 C5 H5A . . 109.3 ?
N1 C5 H5B . . 109.3 ?
C4 C5 H5B . . 109.3 ?
H5A C5 H5B . . 107.9 ?
N1 C6 C7 . . 114.35(9) ?
N1 C6 H6A . . 108.7 ?
C7 C6 H6A . . 108.7 ?
N1 C6 H6B . . 108.7 ?
C7 C6 H6B . . 108.7 ?
H6A C6 H6B . . 107.6 ?
O1 C7 C6 . . 107.70(9) ?
O1 C7 C8 . . 111.31(9) ?
C6 C7 C8 . . 108.36(9) ?
O1 C7 H7 . . 109.8 ?
C6 C7 H7 . . 109.8 ?
C8 C7 H7 . . 109.8 ?
C9 C8 C7 . . 115.77(9) ?
C9 C8 H8A . . 108.3 ?
C7 C8 H8A . . 108.3 ?
C9 C8 H8B . . 108.3 ?
C7 C8 H8B . . 108.3 ?
H8A C8 H8B . . 107.4 ?
C14 C9 C10 . . 119.03(10) ?
C14 C9 C8 . . 120.59(10) ?
C10 C9 C8 . . 120.32(10) ?
C11 C10 C9 . . 119.67(10) ?
C11 C10 C17 . . 118.91(10) ?
C9 C10 C17 . . 121.40(10) ?
C10 C11 C12 . . 121.89(11) ?
C10 C11 H11 . . 119.1 ?
C12 C11 H11 . . 119.1 ?
C13 C12 C11 . . 117.82(10) ?
C13 C12 C16 . . 121.53(10) ?
C11 C12 C16 . . 120.64(10) ?
C12 C13 C14 . . 122.05(10) ?
C12 C13 H13 . . 119.0 ?
C14 C13 H13 . . 119.0 ?
C13 C14 C9 . . 119.52(10) ?
C13 C14 C15 . . 119.10(10) ?
C9 C14 C15 . . 121.35(10) ?
C14 C15 H15A . . 109.5 ?
C14 C15 H15B . . 109.5 ?
H15A C15 H15B . . 109.5 ?
C14 C15 H15C . . 109.5 ?
H15A C15 H15C . . 109.5 ?
H15B C15 H15C . . 109.5 ?
C12 C16 H16A . . 109.5 ?
C12 C16 H16B . . 109.5 ?
H16A C16 H16B . . 109.5 ?
C12 C16 H16C . . 109.5 ?
H16A C16 H16C . . 109.5 ?
H16B C16 H16C . . 109.5 ?
C10 C17 H17A . . 109.5 ?
C10 C17 H17B . . 109.5 ?
H17A C17 H17B . . 109.5 ?
C10 C17 H17C . . 109.5 ?
H17A C17 H17C . . 109.5 ?
H17B C17 H17C . . 109.5 ?

loop_
_geom_bond_atom_site_label_1
_geom_bond_atom_site_label_2
_geom_bond_site_symmetry_2
_geom_bond_distance
_geom_bond_publ_flag
O1 C7 . 1.4233(14) ?
O1 H1 . 0.852(9) ?
N1 C6 . 1.4687(14) ?
N1 C1 . 1.4720(14) ?
N1 C5 . 1.4749(14) ?
C1 C2 . 1.5205(16) ?
C1 H1A . 0.9900 ?
C1 H1B . 0.9900 ?
C2 C3 . 1.5258(17) ?
C2 H2A . 0.9900 ?
C2 H2B . 0.9900 ?
C3 C4 . 1.5262(17) ?
C3 H3A . 0.9900 ?
C3 H3B . 0.9900 ?
C4 C5 . 1.5203(17) ?
C4 H4A . 0.9900 ?
C4 H4B . 0.9900 ?
C5 H5A . 0.9900 ?
C5 H5B . 0.9900 ?
C6 C7 . 1.5265(15) ?
C6 H6A . 0.9900 ?
C6 H6B . 0.9900 ?
C7 C8 . 1.5375(15) ?
C7 H7 . 1.0000 ?
C8 C9 . 1.5106(15) ?
C8 H8A . 0.9900 ?
C8 H8B . 0.9900 ?
C9 C14 . 1.4062(15) ?
C9 C10 . 1.4079(16) ?
C10 C11 . 1.3923(15) ?
C10 C17 . 1.5104(15) ?
C11 C12 . 1.3933(16) ?
C11 H11 . 0.9500 ?
C12 C13 . 1.3883(16) ?
C12 C16 . 1.5068(15) ?
C13 C14 . 1.3955(16) ?
C13 H13 . 0.9500 ?
C14 C15 . 1.5092(16) ?
C15 H15A . 0.9800 ?
C15 H15B . 0.9800 ?
C15 H15C . 0.9800 ?
C16 H16A . 0.9800 ?
C16 H16B . 0.9800 ?
C16 H16C . 0.9800 ?
C17 H17A . 0.9800 ?
C17 H17B . 0.9800 ?
C17 H17C . 0.9800 ?

loop_
_geom_hbond_atom_site_label_D
_geom_hbond_atom_site_label_H
_geom_hbond_atom_site_label_A
_geom_hbond_site_symmetry_A
_geom_hbond_distance_DH
_geom_hbond_distance_HA
_geom_hbond_distance_DA
_geom_hbond_angle_DHA
_geom_hbond_publ_flag
O1 H1 N1 3_666 0.850(10) 2.070(10) 2.8800(10) 157.6(16) yes

loop_
_geom_torsion_atom_site_label_1
_geom_torsion_atom_site_label_2
_geom_torsion_atom_site_label_3
_geom_torsion_atom_site_label_4
_geom_torsion_site_symmetry_1
_geom_torsion_site_symmetry_2
_geom_torsion_site_symmetry_3
_geom_torsion_site_symmetry_4
_geom_torsion
_geom_torsion_publ_flag
C6 N1 C1 C2 . . . . 179.35(9) ?
C5 N1 C1 C2 . . . . -60.29(12) ?
N1 C1 C2 C3 . . . . 57.57(13) ?
C1 C2 C3 C4 . . . . -52.80(13) ?
C2 C3 C4 C5 . . . . 52.23(13) ?
C6 N1 C5 C4 . . . . -179.48(9) ?
C1 N1 C5 C4 . . . . 60.20(12) ?
C3 C4 C5 N1 . . . . -56.81(13) ?
C1 N1 C6 C7 . . . . -155.49(10) ?
C5 N1 C6 C7 . . . . 84.37(12) ?
N1 C6 C7 O1 . . . . 81.03(12) ?
N1 C6 C7 C8 . . . . -158.46(9) ?
O1 C7 C8 C9 . . . . -56.80(13) ?
C6 C7 C8 C9 . . . . -175.04(10) ?
C7 C8 C9 C14 . . . . 98.81(13) ?
C7 C8 C9 C10 . . . . -84.00(13) ?
C14 C9 C10 C11 . . . . 0.41(16) ?
C8 C9 C10 C11 . . . . -176.83(10) ?
C14 C9 C10 C17 . . . . 178.63(10) ?
C8 C9 C10 C17 . . . . 1.39(16) ?
C9 C10 C11 C12 . . . . 0.14(17) ?
C17 C10 C11 C12 . . . . -178.12(11) ?
C10 C11 C12 C13 . . . . -0.52(17) ?
C10 C11 C12 C16 . . . . 178.08(10) ?
C11 C12 C13 C14 . . . . 0.34(16) ?
C16 C12 C13 C14 . . . . -178.24(11) ?
C12 C13 C14 C9 . . . . 0.20(17) ?
C12 C13 C14 C15 . . . . 178.26(10) ?
C10 C9 C14 C13 . . . . -0.57(16) ?
C8 C9 C14 C13 . . . . 176.66(10) ?
C10 C9 C14 C15 . . . . -178.59(10) ?
C8 C9 C14 C15 . . . . -1.36(16) ?
